data_1530301
loop_
_publ_author_name
'Liu, G.'
'Eick, H.A.'

_publ_section_title
;
 The Structure of a Metastable Form of Sr I2 By the X-Ray Rietveld
 Procedure
;
_journal_name_full 'Journal of the Less-Common Metals'
_journal_page_first 237
_journal_page_last 245
_journal_volume 156
_journal_year 1989
_chemical_formula_sum 'I2 Sr'
_chemical_name_systematic 'Sr I2'
_space_group_IT_number 62
_symmetry_space_group_name_Hall '-P 2ac 2n'
_symmetry_space_group_name_H-M 'P n m a'
_cell_angle_alpha 90
_cell_angle_beta 90
_cell_angle_gamma 90
_cell_formula_units_Z 4
_cell_length_a 12.328
_cell_length_b 4.92
_cell_length_c 8.384
_cell_volume 508.521
_citation_journal_id_ASTM JCOMAH
_cod_data_source_file Liu_JCOMAH_1989_1905.cif
_cod_data_source_block I2Sr1
_cod_original_cell_volume 508.5211
_cod_original_formula_sum 'I2 Sr1'
_cod_database_code 1530301

loop_
_symmetry_equiv_pos_as_xyz
x,y,z
-x+1/2,-y,z+1/2
x+1/2,-y+1/2,-z+1/2
-x,y+1/2,-z
-x,-y,-z
x-1/2,y,-z-1/2
-x-1/2,y-1/2,z-1/2
x,-y-1/2,z

loop_
_atom_site_label
_atom_site_type_symbol
_atom_site_fract_x
_atom_site_fract_y
_atom_site_fract_z
_atom_site_occupancy
_atom_site_U_iso_or_equiv
Sr1 Sr+2 0.17 0.25 0.13 1 0.0
I1 I-1 0.392 0.25 0.377 1 0.0
I2 I-1 0.38 0.25 0.883 1 0.0
